data_7712898
loop_
_publ_author_name
'Zhang, Hong-Ying'
'Qiu, Shu-Juan'
'Yang, Huan-Huan'
'Wang, Meng-Ting'
'Yang, Jie'
'Wang, Han-Bin'
'Liu, Nai-Hao'
'Chen, Xu-Dong'

_publ_section_title
;
 Cubane-type Tungsten-Iron-Sulfur Clusters with Nitrogen Atom in the Core:
 Terminal Ligand Substitutions and Redox Behaviors
;
_journal_name_full 'Dalton Transactions'
_journal_paper_doi 10.1039/D3DT00865G
_journal_year 2023
_chemical_formula_sum 'C12 H11 N O6'
_chemical_formula_weight 265.22
_space_group_IT_number 19
_space_group_name_Hall 'P 2ac 2ab'
_space_group_name_H-M_alt 'P 21 21 21'
_symmetry_cell_setting othorhombic
_symmetry_space_group_name_H-M 'P 21 21 21'
_atom_sites_solution_hydrogens geom
_atom_sites_solution_primary direct
_atom_sites_solution_secondary difmap
_audit_block_doi 10.5517/cc80wch
_audit_creation_method SHELXL-97
_audit_update_record
;
2004-05-17 deposited with the CCDC.	2023-04-24 downloaded from the CCDC.
;
_cell_angle_alpha 90.00
_cell_angle_beta 90.00
_cell_angle_gamma 90.00
_cell_formula_units_Z 4
_cell_length_a 7.7672(5)
_cell_length_b 7.7585(14)
_cell_length_c 23.147(6)
_cell_measurement_reflns_used 25
_cell_measurement_temperature 293(2)
_cell_measurement_theta_max 42.1
_cell_measurement_theta_min 23.3
_cell_volume 1394.9(4)
_computing_cell_refinement 'Express, Nonius BV'
_computing_data_collection 'Express, Nonius BV'
_computing_data_reduction 'OpenMolen, Nonius BV'
_computing_structure_refinement 'SHELXL-97 (Sheldrick, 1997)'
_computing_structure_solution 'Shelxs-97 (Sheldrick 1997)'
_diffrn_ambient_temperature 293(2)
_diffrn_measured_fraction_theta_full 0.807
_diffrn_measured_fraction_theta_max 0.807
_diffrn_measurement_device_type MACH3
_diffrn_measurement_method omega/2theta
_diffrn_radiation_monochromator graphite
_diffrn_radiation_source 'fine-focus sealed tube'
_diffrn_radiation_type CuK\a
_diffrn_radiation_wavelength 1.54178
_diffrn_reflns_av_R_equivalents 0.0000
_diffrn_reflns_av_sigmaI/netI 0.0180
_diffrn_reflns_limit_h_max 0
_diffrn_reflns_limit_h_min -7
_diffrn_reflns_limit_k_max 0
_diffrn_reflns_limit_k_min -9
_diffrn_reflns_limit_l_max 26
_diffrn_reflns_limit_l_min 0
_diffrn_reflns_number 1199
_diffrn_reflns_theta_full 67.41
_diffrn_reflns_theta_max 67.41
_diffrn_reflns_theta_min 3.82
_diffrn_standards_decay_% 1.1
_diffrn_standards_interval_count 100
_diffrn_standards_interval_time 7200
_diffrn_standards_number 3
_exptl_absorpt_coefficient_mu 0.884
_exptl_absorpt_correction_type none
_exptl_crystal_density_diffrn 1.263
_exptl_crystal_density_method 'not measured'
_exptl_crystal_F_000 552
_exptl_crystal_size_max 0.35
_exptl_crystal_size_mid 0.35
_exptl_crystal_size_min 0.18
_refine_diff_density_max 0.154
_refine_diff_density_min -0.152
_refine_diff_density_rms 0.037
_refine_ls_abs_structure_details 'Flack H D (1983), Acta Cryst. A39, 876-881'
_refine_ls_abs_structure_Flack -0.3(4)
_refine_ls_extinction_coef 0.081(4)
_refine_ls_extinction_expression Fc^*^=kFc[1+0.001xFc^2^\l^3^/sin(2\q)]^-1/4^
_refine_ls_extinction_method SHELXL
_refine_ls_goodness_of_fit_ref 1.095
_refine_ls_hydrogen_treatment mixed
_refine_ls_matrix_type full
_refine_ls_number_parameters 173
_refine_ls_number_reflns 1199
_refine_ls_number_restraints 0
_refine_ls_restrained_S_all 1.095
_refine_ls_R_factor_all 0.0390
_refine_ls_R_factor_gt 0.0343
_refine_ls_shift/su_max 0.001
_refine_ls_shift/su_mean 0.000
_refine_ls_structure_factor_coef Fsqd
_refine_ls_weighting_details 'calc w=1/[\s^2^(Fo^2^)+(0.0638P)^2^+0.1704P] where P=(Fo^2^+2Fc^2^)/3'
_refine_ls_weighting_scheme calc
_refine_ls_wR_factor_gt 0.0955
_refine_ls_wR_factor_ref 0.1009
_reflns_number_gt 1115
_reflns_number_total 1199
_reflns_threshold_expression >2sigma(I)
_cod_data_source_file d3dt00865g2.cif
_cod_data_source_block kp94
_cod_original_sg_symbol_H-M P212121
_cod_database_code 7712898

loop_
_symmetry_equiv_pos_as_xyz
'x, y, z'
'-x+1/2, -y, z+1/2'
'x+1/2, -y+1/2, -z'
'-x, y+1/2, -z+1/2'

loop_
_atom_site_label
_atom_site_type_symbol
_atom_site_fract_x
_atom_site_fract_y
_atom_site_fract_z
_atom_site_U_iso_or_equiv
_atom_site_adp_type
_atom_site_occupancy
_atom_site_symmetry_multiplicity
_atom_site_calc_flag
_atom_site_refinement_flags
_atom_site_disorder_assembly
_atom_site_disorder_group
C1 C 0.5236(4) 0.0183(4) 0.26065(12) 0.0602(8) Uani 1 1 d . . .
O2 O 0.4198(3) 0.0514(3) 0.21285(8) 0.0715(6) Uani 1 1 d . . .
C3 C 0.2065(4) 0.0394(4) 0.22318(12) 0.0671(8) Uani 1 1 d . . .
H3 H 0.1599 0.1562 0.2271 0.081 Uiso 1 1 calc R . .
C4 C 0.1897(4) -0.0539(4) 0.28070(11) 0.0636(8) Uani 1 1 d . . .
H4A H 0.1635 -0.1750 0.2752 0.076 Uiso 1 1 calc R . .
H4B H 0.1013 -0.0020 0.3046 0.076 Uiso 1 1 calc R . .
C5 C 0.3850(4) -0.0274(3) 0.30957(10) 0.0541(7) Uani 1 1 d . . .
H5 H 0.4198 -0.1316 0.3305 0.065 Uiso 1 1 calc R . .
O6 O 0.6990(3) 0.0258(4) 0.26179(11) 0.0922(8) Uani 1 1 d . . .
C7 C 0.1131(6) -0.0537(5) 0.17318(13) 0.0962(12) Uani 1 1 d . . .
H7A H 0.1279 0.0107 0.1381 0.144 Uiso 1 1 calc R . .
H7B H -0.0074 -0.0627 0.1820 0.144 Uiso 1 1 calc R . .
H7C H 0.1607 -0.1670 0.1684 0.144 Uiso 1 1 calc R . .
O8 O 0.3910(3) 0.1210(2) 0.34763(7) 0.0554(5) Uani 1 1 d . . .
C9 C 0.3204(4) 0.0913(3) 0.40104(10) 0.0489(6) Uani 1 1 d . . .
O10 O 0.2553(4) -0.0456(2) 0.41551(8) 0.0760(7) Uani 1 1 d . . .
C11 C 0.3297(3) 0.2454(3) 0.43903(10) 0.0460(6) Uani 1 1 d . . .
C12 C 0.3645(4) 0.4099(3) 0.41776(10) 0.0537(7) Uani 1 1 d . . .
H12 H 0.3851 0.4258 0.3785 0.064 Uiso 1 1 calc R . .
C13 C 0.3685(4) 0.5486(3) 0.45469(11) 0.0585(7) Uani 1 1 d . . .
H13 H 0.3903 0.6591 0.4410 0.070 Uiso 1 1 calc R . .
C14 C 0.3393(4) 0.5194(3) 0.51279(10) 0.0516(7) Uani 1 1 d . . .
C15 C 0.3079(4) 0.3576(4) 0.53515(11) 0.0548(7) Uani 1 1 d . . .
H15 H 0.2902 0.3422 0.5745 0.066 Uiso 1 1 calc R . .
C16 C 0.3033(4) 0.2191(3) 0.49781(11) 0.0525(7) Uani 1 1 d . . .
H16 H 0.2827 0.1087 0.5119 0.063 Uiso 1 1 calc R . .
N17 N 0.3403(4) 0.6676(3) 0.55250(11) 0.0699(8) Uani 1 1 d . . .
O18 O 0.4093(5) 0.8032(3) 0.53531(10) 0.0945(9) Uani 1 1 d . . .
O19 O 0.2734(5) 0.6449(4) 0.60100(10) 0.1135(11) Uani 1 1 d . . .

loop_
_atom_site_aniso_label
_atom_site_aniso_U_11
_atom_site_aniso_U_22
_atom_site_aniso_U_33
_atom_site_aniso_U_23
_atom_site_aniso_U_13
_atom_site_aniso_U_12
C1 0.072(2) 0.0506(14) 0.0582(16) -0.0064(13) 0.0125(14) -0.0003(14)
O2 0.0930(16) 0.0696(12) 0.0519(10) 0.0044(9) 0.0139(10) -0.0027(12)
C3 0.078(2) 0.0626(16) 0.0612(16) -0.0003(14) 0.0033(15) 0.0075(16)
C4 0.0742(19) 0.0678(17) 0.0487(13) -0.0103(13) 0.0100(13) -0.0100(16)
C5 0.0727(17) 0.0421(12) 0.0476(12) -0.0060(11) 0.0062(13) -0.0017(14)
O6 0.0718(18) 0.113(2) 0.0917(16) -0.0050(16) 0.0175(12) -0.0043(15)
C7 0.119(3) 0.117(3) 0.0526(15) -0.0021(19) -0.0141(19) -0.005(3)
O8 0.0822(13) 0.0425(9) 0.0415(8) -0.0017(7) 0.0051(9) -0.0064(10)
C9 0.0601(15) 0.0423(13) 0.0442(12) 0.0040(10) -0.0002(12) -0.0005(12)
O10 0.1264(19) 0.0465(11) 0.0549(10) 0.0002(9) 0.0125(13) -0.0171(13)
C11 0.0520(14) 0.0449(13) 0.0411(12) 0.0011(10) 0.0003(11) 0.0006(12)
C12 0.0737(19) 0.0463(13) 0.0411(12) 0.0045(10) -0.0007(12) 0.0023(14)
C13 0.081(2) 0.0397(12) 0.0544(13) 0.0065(11) -0.0025(14) 0.0027(14)
C14 0.0599(17) 0.0460(13) 0.0489(13) -0.0057(11) -0.0006(13) 0.0034(13)
C15 0.0664(17) 0.0572(15) 0.0407(12) 0.0009(12) 0.0034(13) -0.0051(15)
C16 0.0684(19) 0.0424(13) 0.0468(12) 0.0044(11) 0.0040(12) -0.0060(14)
N17 0.093(2) 0.0542(14) 0.0626(14) -0.0124(12) -0.0006(14) 0.0065(14)
O18 0.165(3) 0.0437(11) 0.0744(13) -0.0058(10) -0.0114(17) -0.0022(15)
O19 0.179(3) 0.0882(17) 0.0729(14) -0.0304(13) 0.0457(18) -0.019(2)

loop_
_atom_type_symbol
_atom_type_description
_atom_type_scat_dispersion_real
_atom_type_scat_dispersion_imag
_atom_type_scat_source
C C 0.0181 0.0091 'International Tables Vol C Tables 4.2.6.8 and 6.1.1.4'
H H 0.0000 0.0000 'International Tables Vol C Tables 4.2.6.8 and 6.1.1.4'
N N 0.0311 0.0180 'International Tables Vol C Tables 4.2.6.8 and 6.1.1.4'
O O 0.0492 0.0322 'International Tables Vol C Tables 4.2.6.8 and 6.1.1.4'

loop_
_citation_id
_citation_doi
_citation_year
1 10.1016/j.tetasy.2004.10.025 2004

loop_
_geom_angle_atom_site_label_1
_geom_angle_atom_site_label_2
_geom_angle_atom_site_label_3
_geom_angle
_geom_angle_site_symmetry_1
_geom_angle_site_symmetry_3
_geom_angle_publ_flag
O6 C1 O2 125.8(3) . . ?
O6 C1 C5 131.8(3) . . ?
O2 C1 C5 102.3(2) . . ?
C1 O2 C3 116.6(2) . . ?
C4 C3 C7 113.1(3) . . ?
C4 C3 O2 103.7(2) . . ?
C7 C3 O2 112.5(3) . . ?
C4 C3 H3 109.1 . . ?
C7 C3 H3 109.1 . . ?
O2 C3 H3 109.1 . . ?
C3 C4 C5 102.3(2) . . ?
C3 C4 H4A 111.3 . . ?
C5 C4 H4A 111.3 . . ?
C3 C4 H4B 111.3 . . ?
C5 C4 H4B 111.3 . . ?
H4A C4 H4B 109.2 . . ?
O8 C5 C1 103.4(2) . . ?
O8 C5 C4 111.7(2) . . ?
C1 C5 C4 110.8(2) . . ?
O8 C5 H5 110.3 . . ?
C1 C5 H5 110.3 . . ?
C4 C5 H5 110.3 . . ?
C3 C7 H7A 109.5 . . ?
C3 C7 H7B 109.5 . . ?
H7A C7 H7B 109.5 . . ?
C3 C7 H7C 109.5 . . ?
H7A C7 H7C 109.5 . . ?
H7B C7 H7C 109.5 . . ?
C9 O8 C5 113.64(18) . . ?
O10 C9 O8 123.9(2) . . ?
O10 C9 C11 123.8(2) . . ?
O8 C9 C11 112.2(2) . . ?
C16 C11 C12 120.5(2) . . ?
C16 C11 C9 117.0(2) . . ?
C12 C11 C9 122.5(2) . . ?
C13 C12 C11 120.1(2) . . ?
C13 C12 H12 120.0 . . ?
C11 C12 H12 120.0 . . ?
C12 C13 C14 118.2(2) . . ?
C12 C13 H13 120.9 . . ?
C14 C13 H13 120.9 . . ?
C15 C14 C13 122.9(2) . . ?
C15 C14 N17 118.5(2) . . ?
C13 C14 N17 118.6(2) . . ?
C14 C15 C16 118.6(2) . . ?
C14 C15 H15 120.7 . . ?
C16 C15 H15 120.7 . . ?
C15 C16 C11 119.7(2) . . ?
C15 C16 H16 120.2 . . ?
C11 C16 H16 120.2 . . ?
O18 N17 O19 125.8(2) . . ?
O18 N17 C14 117.5(2) . . ?
O19 N17 C14 116.6(3) . . ?

loop_
_geom_bond_atom_site_label_1
_geom_bond_atom_site_label_2
_geom_bond_distance
_geom_bond_site_symmetry_2
_geom_bond_publ_flag
C1 O6 1.364(4) . ?
C1 O2 1.393(4) . ?
C1 C5 1.602(4) . ?
O2 C3 1.676(4) . ?
C3 C4 1.521(4) . ?
C3 C7 1.546(4) . ?
C3 H3 0.9800 . ?
C4 C5 1.670(4) . ?
C4 H4A 0.9700 . ?
C4 H4B 0.9700 . ?
C5 O8 1.451(3) . ?
C5 H5 0.9800 . ?
C7 H7A 0.9600 . ?
C7 H7B 0.9600 . ?
C7 H7C 0.9600 . ?
O8 C9 1.372(3) . ?
C9 O10 1.223(3) . ?
C9 C11 1.486(3) . ?
C11 C16 1.391(4) . ?
C11 C12 1.394(3) . ?
C12 C13 1.374(4) . ?
C12 H12 0.9300 . ?
C13 C14 1.382(4) . ?
C13 H13 0.9300 . ?
C14 C15 1.380(4) . ?
C14 N17 1.472(3) . ?
C15 C16 1.379(4) . ?
C15 H15 0.9300 . ?
C16 H16 0.9300 . ?
N17 O18 1.246(4) . ?
N17 O19 1.250(3) . ?

loop_
_geom_torsion_atom_site_label_1
_geom_torsion_atom_site_label_2
_geom_torsion_atom_site_label_3
_geom_torsion_atom_site_label_4
_geom_torsion
_geom_torsion_site_symmetry_1
_geom_torsion_site_symmetry_2
_geom_torsion_site_symmetry_3
_geom_torsion_site_symmetry_4
_geom_torsion_publ_flag
O6 C1 O2 C3 -178.1(3) . . . . ?
C5 C1 O2 C3 1.9(3) . . . . ?
C1 O2 C3 C4 -14.9(3) . . . . ?
C1 O2 C3 C7 -137.5(3) . . . . ?
C7 C3 C4 C5 141.2(3) . . . . ?
O2 C3 C4 C5 19.0(3) . . . . ?
O6 C1 C5 O8 71.2(4) . . . . ?
O2 C1 C5 O8 -108.7(2) . . . . ?
O6 C1 C5 C4 -168.9(3) . . . . ?
O2 C1 C5 C4 11.1(3) . . . . ?
C3 C4 C5 O8 94.6(2) . . . . ?
C3 C4 C5 C1 -20.2(3) . . . . ?
C1 C5 O8 C9 -162.4(2) . . . . ?
C4 C5 O8 C9 78.4(2) . . . . ?
C5 O8 C9 O10 -1.3(4) . . . . ?
C5 O8 C9 C11 179.6(2) . . . . ?
O10 C9 C11 C16 16.8(5) . . . . ?
O8 C9 C11 C16 -164.1(3) . . . . ?
O10 C9 C11 C12 -163.7(3) . . . . ?
O8 C9 C11 C12 15.4(4) . . . . ?
C16 C11 C12 C13 -1.7(5) . . . . ?
C9 C11 C12 C13 178.8(3) . . . . ?
C11 C12 C13 C14 0.7(4) . . . . ?
C12 C13 C14 C15 0.5(5) . . . . ?
C12 C13 C14 N17 -178.9(3) . . . . ?
C13 C14 C15 C16 -0.8(5) . . . . ?
N17 C14 C15 C16 178.6(3) . . . . ?
C14 C15 C16 C11 -0.2(5) . . . . ?
C12 C11 C16 C15 1.4(5) . . . . ?
C9 C11 C16 C15 -179.1(3) . . . . ?
C15 C14 N17 O18 162.6(3) . . . . ?
C13 C14 N17 O18 -17.9(4) . . . . ?
C15 C14 N17 O19 -16.4(4) . . . . ?
C13 C14 N17 O19 163.0(3) . . . . ?
